data_7249276
loop_
_publ_author_name
'Mei, Zhen-Zhong'
'Wang, Hong-Yu'
'Ren, Chao'
'Yang, Ying'
'Gu, Jin-Zhong'

_publ_section_title
;
 Hydrothermal synthesis, structures, and catalytic performance of five
 coordination compounds driven by 5-aminoisophthalic acid
;
_journal_issue 38
_journal_name_full 'RSC Advances'
_journal_page_first 28160
_journal_page_last 28167
_journal_paper_doi 10.1039/D4RA05352D
_journal_volume 14
_journal_year 2024
_chemical_formula_sum 'C14 H11 Co N5 O4'
_chemical_formula_weight 372.21
_space_group_crystal_system triclinic
_space_group_IT_number 2
_space_group_name_Hall '-P 1'
_space_group_name_H-M_alt 'P -1'
_atom_sites_solution_hydrogens geom
_audit_creation_method SHELXL-2014/7
_audit_update_record
;
2024-07-03 deposited with the CCDC.	2024-08-21 downloaded from the CCDC.
;
_cell_angle_alpha 83.335(3)
_cell_angle_beta 76.981(4)
_cell_angle_gamma 81.112(3)
_cell_formula_units_Z 2
_cell_length_a 7.6951(3)
_cell_length_b 8.0250(2)
_cell_length_c 11.2161(6)
_cell_measurement_reflns_used 6529
_cell_measurement_temperature 303(2)
_cell_measurement_theta_max 25.496
_cell_measurement_theta_min 1.870
_cell_volume 664.34(5)
_computing_cell_refinement 'Bruker SAINT'
_computing_data_collection 'Bruker APEX2'
_computing_data_reduction 'Bruker SAINT'
_computing_molecular_graphics 'Bruker SHELXTL'
_computing_publication_material 'Bruker SHELXTL'
_computing_structure_refinement 'SHELXL-2014/7 (Sheldrick, 2014)'
_computing_structure_solution 'SHELXL-2014/7 (Sheldrick, 2014)'
_diffrn_ambient_temperature 303(2)
_diffrn_measured_fraction_theta_full 0.995
_diffrn_measured_fraction_theta_max 0.995
_diffrn_measurement_device_type 'Bruker APE-II CCD'
_diffrn_measurement_method '\f and \w scans'
_diffrn_radiation_type MoK\a
_diffrn_radiation_wavelength 0.71073
_diffrn_reflns_av_R_equivalents 0.0319
_diffrn_reflns_av_unetI/netI 0.0364
_diffrn_reflns_Laue_measured_fraction_full 0.995
_diffrn_reflns_Laue_measured_fraction_max 0.995
_diffrn_reflns_limit_h_max 9
_diffrn_reflns_limit_h_min -9
_diffrn_reflns_limit_k_max 9
_diffrn_reflns_limit_k_min -9
_diffrn_reflns_limit_l_max 13
_diffrn_reflns_limit_l_min -13
_diffrn_reflns_number 6529
_diffrn_reflns_point_group_measured_fraction_full 0.995
_diffrn_reflns_point_group_measured_fraction_max 0.995
_diffrn_reflns_theta_full 25.242
_diffrn_reflns_theta_max 25.496
_diffrn_reflns_theta_min 1.870
_diffrn_source 'fine-focus sealed tube'
_exptl_absorpt_coefficient_mu 1.326
_exptl_absorpt_correction_T_max 0.961
_exptl_absorpt_correction_T_min 0.901
_exptl_absorpt_correction_type multi-scan
_exptl_absorpt_process_details SADABS
_exptl_crystal_colour purple
_exptl_crystal_density_diffrn 1.861
_exptl_crystal_description block
_exptl_crystal_F_000 378
_exptl_crystal_size_max 0.080
_exptl_crystal_size_mid 0.040
_exptl_crystal_size_min 0.030
_exptl_transmission_factor_max 0.961
_exptl_transmission_factor_min 0.938
_refine_diff_density_max 0.692
_refine_diff_density_min -0.259
_refine_diff_density_rms 0.074
_refine_ls_extinction_method none
_refine_ls_goodness_of_fit_ref 1.136
_refine_ls_hydrogen_treatment constr
_refine_ls_matrix_type full
_refine_ls_number_parameters 217
_refine_ls_number_reflns 2470
_refine_ls_number_restraints 0
_refine_ls_restrained_S_all 1.136
_refine_ls_R_factor_all 0.0406
_refine_ls_R_factor_gt 0.0369
_refine_ls_shift/su_max 0.001
_refine_ls_shift/su_mean 0.000
_refine_ls_structure_factor_coef Fsqd
_refine_ls_weighting_details 'w=1/[\s^2^(Fo^2^)+(0.0131P)^2^+1.1320P] where P=(Fo^2^+2Fc^2^)/3'
_refine_ls_weighting_scheme calc
_refine_ls_wR_factor_gt 0.0759
_refine_ls_wR_factor_ref 0.0772
_reflns_Friedel_coverage 0.000
_reflns_number_gt 2264
_reflns_number_total 2470
_reflns_threshold_expression 'I > 2\s(I)'
_cod_data_source_file d4ra05352d2.cif
_cod_data_source_block 621-24Co_auto
_cod_database_code 7249276
_shelx_shelxl_version_number 2014/7
_shelx_space_group_comment
;
The symmetry employed for this shelxl refinement is uniquely defined
by the following loop, which should always be used as a source of
symmetry information in preference to the above space-group names.
They are only intended as comments.
;
_shelx_estimated_absorpt_t_min 0.901
_shelx_estimated_absorpt_t_max 0.961

loop_
_space_group_symop_operation_xyz
'x, y, z'
'-x, -y, -z'

loop_
_atom_site_label
_atom_site_type_symbol
_atom_site_fract_x
_atom_site_fract_y
_atom_site_fract_z
_atom_site_U_iso_or_equiv
_atom_site_adp_type
_atom_site_occupancy
_atom_site_site_symmetry_order
_atom_site_calc_flag
_atom_site_refinement_flags_posn
_atom_site_refinement_flags_adp
_atom_site_refinement_flags_occupancy
_atom_site_disorder_assembly
_atom_site_disorder_group
Co1 Co 0.65063(5) 0.02439(5) 0.78891(3) 0.01508(12) Uani 1 1 d . . . . .
N1 N -0.3026(3) 0.1476(3) 0.9397(2) 0.0165(5) Uani 1 1 d . . . . .
H1B H -0.4076 0.2009 0.9769 0.020 Uiso 1 1 calc R U . . .
H1A H -0.2664 0.0673 0.9938 0.020 Uiso 1 1 calc R U . . .
N2 N 0.7736(3) 0.1614(3) 0.6310(2) 0.0198(5) Uani 1 1 d . . . . .
N3 N 0.8671(3) 0.1910(3) 0.4299(2) 0.0251(6) Uani 1 1 d . . . . .
H1 H 0.8895 0.1708 0.3539 0.030 Uiso 1 1 calc R U . . .
N4 N 0.6879(4) -0.1440(3) 0.4391(2) 0.0272(6) Uani 1 1 d . . . . .
H2 H 0.7205 -0.1171 0.3617 0.033 Uiso 1 1 calc R U . . .
N5 N 0.6417(3) -0.1316(3) 0.6389(2) 0.0213(5) Uani 1 1 d . . . . .
O1 O 0.3803(3) 0.1039(2) 0.81533(19) 0.0211(4) Uani 1 1 d . . . . .
O2 O 0.4392(3) 0.3698(3) 0.7977(2) 0.0277(5) Uani 1 1 d . . . . .
O3 O -0.0729(3) 0.8448(2) 0.80091(18) 0.0218(5) Uani 1 1 d . . . . .
O4 O -0.3430(3) 0.7887(2) 0.89440(18) 0.0208(4) Uani 1 1 d . . . . .
C1 C 0.3326(4) 0.2650(3) 0.8184(3) 0.0170(6) Uani 1 1 d . . . . .
C2 C 0.1324(4) 0.3245(3) 0.8482(2) 0.0155(6) Uani 1 1 d . . . . .
C3 C 0.0734(4) 0.4979(3) 0.8400(2) 0.0159(6) Uani 1 1 d . . . . .
H3 H 0.1562 0.5749 0.8160 0.019 Uiso 1 1 calc R U . . .
C4 C -0.1099(4) 0.5548(3) 0.8677(2) 0.0154(6) Uani 1 1 d . . . . .
C5 C -0.1777(4) 0.7398(3) 0.8550(2) 0.0162(6) Uani 1 1 d . . . . .
C6 C -0.2339(4) 0.4393(3) 0.9035(2) 0.0161(6) Uani 1 1 d . . . . .
H6 H -0.3564 0.4780 0.9227 0.019 Uiso 1 1 calc R U . . .
C7 C -0.1753(4) 0.2666(3) 0.9104(2) 0.0145(6) Uani 1 1 d . . . . .
C8 C 0.0091(4) 0.2087(3) 0.8820(2) 0.0158(6) Uani 1 1 d . . . . .
H8 H 0.0491 0.0932 0.8857 0.019 Uiso 1 1 calc R U . . .
C9 C 0.8495(5) 0.3078(4) 0.5989(3) 0.0290(7) Uani 1 1 d . . . . .
H9 H 0.8590 0.3831 0.6535 0.035 Uiso 1 1 calc R U . . .
C10 C 0.9084(5) 0.3266(4) 0.4759(3) 0.0313(8) Uani 1 1 d . . . . .
H10 H 0.9661 0.4149 0.4312 0.038 Uiso 1 1 calc R U . . .
C11 C 0.7851(4) 0.0953(4) 0.5257(3) 0.0193(6) Uani 1 1 d . . . . .
C12 C 0.7082(4) -0.0589(4) 0.5303(3) 0.0208(6) Uani 1 1 d . . . . .
C13 C 0.6054(5) -0.2821(4) 0.4929(3) 0.0326(8) Uani 1 1 d . . . . .
H13 H 0.5741 -0.3647 0.4529 0.039 Uiso 1 1 calc R U . . .
C14 C 0.5786(4) -0.2740(4) 0.6162(3) 0.0278(7) Uani 1 1 d . . . . .
H14 H 0.5259 -0.3522 0.6758 0.033 Uiso 1 1 calc R U . . .

loop_
_atom_site_aniso_label
_atom_site_aniso_U_11
_atom_site_aniso_U_22
_atom_site_aniso_U_33
_atom_site_aniso_U_23
_atom_site_aniso_U_13
_atom_site_aniso_U_12
Co1 0.0134(2) 0.0136(2) 0.0169(2) 0.00054(14) -0.00181(14) -0.00104(14)
N1 0.0132(11) 0.0152(12) 0.0197(12) -0.0001(9) -0.0014(9) -0.0017(9)
N2 0.0208(12) 0.0193(12) 0.0179(12) -0.0003(10) -0.0020(10) -0.0027(10)
N3 0.0262(14) 0.0300(14) 0.0166(13) -0.0021(11) 0.0010(11) -0.0038(11)
N4 0.0344(15) 0.0267(14) 0.0215(14) -0.0043(11) -0.0086(12) -0.0019(12)
N5 0.0214(13) 0.0196(12) 0.0232(13) -0.0027(10) -0.0053(10) -0.0022(10)
O1 0.0149(10) 0.0168(10) 0.0306(12) -0.0048(9) -0.0045(8) 0.0027(8)
O2 0.0158(10) 0.0242(11) 0.0417(14) 0.0003(10) -0.0044(9) -0.0033(9)
O3 0.0240(11) 0.0157(10) 0.0223(11) 0.0010(8) 0.0019(9) -0.0040(8)
O4 0.0184(10) 0.0168(10) 0.0234(11) -0.0010(8) -0.0003(8) 0.0025(8)
C1 0.0160(14) 0.0174(14) 0.0163(14) -0.0022(11) -0.0012(11) -0.0007(11)
C2 0.0151(13) 0.0177(14) 0.0132(13) -0.0027(11) -0.0031(11) 0.0002(11)
C3 0.0168(14) 0.0150(13) 0.0161(14) -0.0012(11) -0.0024(11) -0.0040(11)
C4 0.0165(14) 0.0145(13) 0.0146(14) -0.0008(11) -0.0042(11) 0.0004(11)
C5 0.0203(14) 0.0163(14) 0.0120(13) -0.0036(11) -0.0043(11) 0.0007(11)
C6 0.0120(13) 0.0173(14) 0.0180(14) -0.0030(11) -0.0023(11) 0.0007(11)
C7 0.0149(13) 0.0163(14) 0.0127(13) -0.0020(10) -0.0026(11) -0.0034(11)
C8 0.0170(14) 0.0127(13) 0.0177(14) -0.0011(11) -0.0054(11) -0.0002(11)
C9 0.0367(19) 0.0262(17) 0.0242(17) -0.0019(13) -0.0008(14) -0.0126(14)
C10 0.0386(19) 0.0282(18) 0.0259(18) 0.0018(14) 0.0013(14) -0.0157(15)
C11 0.0149(14) 0.0216(15) 0.0190(15) -0.0003(12) -0.0025(11) 0.0030(12)
C12 0.0210(15) 0.0216(15) 0.0192(15) -0.0035(12) -0.0048(12) 0.0016(12)
C13 0.038(2) 0.0241(17) 0.041(2) -0.0073(15) -0.0181(16) -0.0030(15)
C14 0.0296(17) 0.0220(16) 0.0334(18) -0.0007(13) -0.0098(14) -0.0049(13)

loop_
_atom_type_symbol
_atom_type_description
_atom_type_scat_dispersion_real
_atom_type_scat_dispersion_imag
_atom_type_scat_source
C C 0.0033 0.0016 'International Tables Vol C Tables 4.2.6.8 and 6.1.1.4'
H H 0.0000 0.0000 'International Tables Vol C Tables 4.2.6.8 and 6.1.1.4'
Co Co 0.3494 0.9721 'International Tables Vol C Tables 4.2.6.8 and 6.1.1.4'
N N 0.0061 0.0033 'International Tables Vol C Tables 4.2.6.8 and 6.1.1.4'
O O 0.0106 0.0060 'International Tables Vol C Tables 4.2.6.8 and 6.1.1.4'

loop_
_geom_angle_atom_site_label_1
_geom_angle_atom_site_label_2
_geom_angle_atom_site_label_3
_geom_angle
_geom_angle_site_symmetry_1
_geom_angle_site_symmetry_3
_geom_angle_publ_flag
O1 Co1 N2 107.07(9) . . ?
O1 Co1 O4 101.69(8) . 1_645 ?
N2 Co1 O4 145.34(9) . 1_645 ?
O1 Co1 N1 96.55(8) . 1_655 ?
N2 Co1 N1 104.43(9) . 1_655 ?
O4 Co1 N1 90.87(8) 1_645 1_655 ?
O1 Co1 N5 91.79(9) . . ?
N2 Co1 N5 76.90(9) . . ?
O4 Co1 N5 83.36(9) 1_645 . ?
N1 Co1 N5 170.68(9) 1_655 . ?
O1 Co1 O3 159.46(7) . 1_645 ?
N2 Co1 O3 91.89(8) . 1_645 ?
O4 Co1 O3 57.82(7) 1_645 1_645 ?
N1 Co1 O3 85.97(8) 1_655 1_645 ?
N5 Co1 O3 84.76(8) . 1_645 ?
C7 N1 Co1 117.50(17) . 1_455 ?
C7 N1 H1B 107.9 . . ?
Co1 N1 H1B 107.9 1_455 . ?
C7 N1 H1A 107.9 . . ?
Co1 N1 H1A 107.9 1_455 . ?
H1B N1 H1A 107.2 . . ?
C11 N2 C9 105.3(2) . . ?
C11 N2 Co1 115.62(19) . . ?
C9 N2 Co1 139.1(2) . . ?
C11 N3 C10 107.0(3) . . ?
C11 N3 H1 126.5 . . ?
C10 N3 H1 126.5 . . ?
C12 N4 C13 107.1(3) . . ?
C12 N4 H2 126.5 . . ?
C13 N4 H2 126.5 . . ?
C12 N5 C14 105.7(3) . . ?
C12 N5 Co1 111.31(19) . . ?
C14 N5 Co1 142.7(2) . . ?
C1 O1 Co1 115.92(18) . . ?
C5 O3 Co1 83.09(16) . 1_465 ?
C5 O4 Co1 96.11(17) . 1_465 ?
O2 C1 O1 124.0(3) . . ?
O2 C1 C2 119.5(2) . . ?
O1 C1 C2 116.5(2) . . ?
C8 C2 C3 120.5(2) . . ?
C8 C2 C1 120.8(2) . . ?
C3 C2 C1 118.7(2) . . ?
C4 C3 C2 119.5(3) . . ?
C4 C3 H3 120.3 . . ?
C2 C3 H3 120.3 . . ?
C3 C4 C6 120.2(2) . . ?
C3 C4 C5 120.7(3) . . ?
C6 C4 C5 119.0(2) . . ?
O3 C5 O4 120.4(2) . . ?
O3 C5 C4 120.5(2) . . ?
O4 C5 C4 119.0(3) . . ?
C7 C6 C4 120.3(2) . . ?
C7 C6 H6 119.9 . . ?
C4 C6 H6 119.9 . . ?
C6 C7 C8 119.7(3) . . ?
C6 C7 N1 120.3(2) . . ?
C8 C7 N1 119.9(2) . . ?
C2 C8 C7 119.8(2) . . ?
C2 C8 H8 120.1 . . ?
C7 C8 H8 120.1 . . ?
C10 C9 N2 109.7(3) . . ?
C10 C9 H9 125.2 . . ?
N2 C9 H9 125.2 . . ?
C9 C10 N3 106.8(3) . . ?
C9 C10 H10 126.6 . . ?
N3 C10 H10 126.6 . . ?
N2 C11 N3 111.3(3) . . ?
N2 C11 C12 118.0(3) . . ?
N3 C11 C12 130.7(3) . . ?
N5 C12 N4 111.6(3) . . ?
N5 C12 C11 118.0(3) . . ?
N4 C12 C11 130.3(3) . . ?
C14 C13 N4 106.3(3) . . ?
C14 C13 H13 126.9 . . ?
N4 C13 H13 126.9 . . ?
C13 C14 N5 109.3(3) . . ?
C13 C14 H14 125.3 . . ?
N5 C14 H14 125.3 . . ?

loop_
_geom_bond_atom_site_label_1
_geom_bond_atom_site_label_2
_geom_bond_distance
_geom_bond_site_symmetry_2
_geom_bond_publ_flag
Co1 O1 2.0444(19) . ?
Co1 N2 2.087(2) . ?
Co1 O4 2.111(2) 1_645 ?
Co1 N1 2.177(2) 1_655 ?
Co1 N5 2.230(3) . ?
Co1 O3 2.399(2) 1_645 ?
N1 C7 1.432(3) . ?
N1 Co1 2.177(2) 1_455 ?
N1 H1B 0.8900 . ?
N1 H1A 0.8900 . ?
N2 C11 1.330(4) . ?
N2 C9 1.367(4) . ?
N3 C11 1.339(4) . ?
N3 C10 1.365(4) . ?
N3 H1 0.8600 . ?
N4 C12 1.342(4) . ?
N4 C13 1.373(4) . ?
N4 H2 0.8600 . ?
N5 C12 1.316(4) . ?
N5 C14 1.379(4) . ?
O1 C1 1.290(3) . ?
O2 C1 1.231(3) . ?
O3 C5 1.265(3) . ?
O3 Co1 2.399(2) 1_465 ?
O4 C5 1.265(3) . ?
O4 Co1 2.111(2) 1_465 ?
C1 C2 1.514(4) . ?
C2 C8 1.391(4) . ?
C2 C3 1.395(4) . ?
C3 C4 1.390(4) . ?
C3 H3 0.9300 . ?
C4 C6 1.395(4) . ?
C4 C5 1.497(4) . ?
C6 C7 1.388(4) . ?
C6 H6 0.9300 . ?
C7 C8 1.399(4) . ?
C8 H8 0.9300 . ?
C9 C10 1.350(5) . ?
C9 H9 0.9300 . ?
C10 H10 0.9300 . ?
C11 C12 1.443(4) . ?
C13 C14 1.359(5) . ?
C13 H13 0.9300 . ?
C14 H14 0.9300 . ?

loop_
_geom_hbond_atom_site_label_D
_geom_hbond_atom_site_label_H
_geom_hbond_atom_site_label_A
_geom_hbond_distance_DH
_geom_hbond_distance_HA
_geom_hbond_distance_DA
_geom_hbond_angle_DHA
_geom_hbond_site_symmetry_A
C14 H14 O2 0.93 2.58 3.476(4) 163.1 1_545
C6 H6 O2 0.93 2.63 3.158(3) 117.0 1_455
N4 H2 O1 0.86 2.27 2.989(3) 140.6 2_656
N3 H1 O3 0.86 1.98 2.735(3) 146.1 2_666
N1 H1A O1 0.89 2.47 3.213(3) 141.9 2_557
N1 H1B O4 0.89 2.12 2.944(3) 153.0 2_467
C14 H14 O2 0.93 2.58 3.476(4) 163.1 1_545
C6 H6 O2 0.93 2.63 3.158(3) 117.0 1_455
N4 H2 O1 0.86 2.27 2.989(3) 140.6 2_656
N3 H1 O3 0.86 1.98 2.735(3) 146.1 2_666
N1 H1A O1 0.89 2.47 3.213(3) 141.9 2_557
N1 H1B O4 0.89 2.12 2.944(3) 153.0 2_467
C14 H14 O2 0.93 2.58 3.476(4) 163.1 1_545
C6 H6 O2 0.93 2.63 3.158(3) 117.0 1_455
N4 H2 O1 0.86 2.27 2.989(3) 140.6 2_656
N3 H1 O3 0.86 1.98 2.735(3) 146.1 2_666
N1 H1A O1 0.89 2.47 3.213(3) 141.9 2_557
N1 H1B O4 0.89 2.12 2.944(3) 153.0 2_467
N1 H1B O4 0.89 2.12 2.944(3) 153.0 2_467
N1 H1A O1 0.89 2.47 3.213(3) 141.9 2_557
N3 H1 O3 0.86 1.98 2.735(3) 146.1 2_666
N4 H2 O1 0.86 2.27 2.989(3) 140.6 2_656
C6 H6 O2 0.93 2.63 3.158(3) 117.0 1_455
C14 H14 O2 0.93 2.58 3.476(4) 163.1 1_545
N1 H1B O4 0.89 2.12 2.944(3) 153.0 2_467
N1 H1A O1 0.89 2.47 3.213(3) 141.9 2_557
N3 H1 O3 0.86 1.98 2.735(3) 146.1 2_666
N4 H2 O1 0.86 2.27 2.989(3) 140.6 2_656
C6 H6 O2 0.93 2.63 3.158(3) 117.0 1_455
C14 H14 O2 0.93 2.58 3.476(4) 163.1 1_545
N1 H1B O4 0.89 2.12 2.944(3) 153.0 2_467
N1 H1A O1 0.89 2.47 3.213(3) 141.9 2_557
N3 H1 O3 0.86 1.98 2.735(3) 146.1 2_666
N4 H2 O1 0.86 2.27 2.989(3) 140.6 2_656
C6 H6 O2 0.93 2.63 3.158(3) 117.0 1_455
C14 H14 O2 0.93 2.58 3.476(4) 163.1 1_545

loop_
_geom_torsion_atom_site_label_1
_geom_torsion_atom_site_label_2
_geom_torsion_atom_site_label_3
_geom_torsion_atom_site_label_4
_geom_torsion
_geom_torsion_site_symmetry_1
_geom_torsion_site_symmetry_2
_geom_torsion_site_symmetry_3
_geom_torsion_site_symmetry_4
_geom_torsion_publ_flag
Co1 O1 C1 O2 5.4(4) . . . . ?
Co1 O1 C1 C2 -175.14(18) . . . . ?
O2 C1 C2 C8 -174.6(3) . . . . ?
O1 C1 C2 C8 6.0(4) . . . . ?
O2 C1 C2 C3 6.1(4) . . . . ?
O1 C1 C2 C3 -173.3(2) . . . . ?
C8 C2 C3 C4 1.1(4) . . . . ?
C1 C2 C3 C4 -179.6(2) . . . . ?
C2 C3 C4 C6 -0.1(4) . . . . ?
C2 C3 C4 C5 -177.6(2) . . . . ?
Co1 O3 C5 O4 -15.0(2) 1_465 . . . ?
Co1 O3 C5 C4 161.9(2) 1_465 . . . ?
Co1 O4 C5 O3 17.1(3) 1_465 . . . ?
Co1 O4 C5 C4 -159.9(2) 1_465 . . . ?
C3 C4 C5 O3 11.2(4) . . . . ?
C6 C4 C5 O3 -166.4(3) . . . . ?
C3 C4 C5 O4 -171.8(3) . . . . ?
C6 C4 C5 O4 10.6(4) . . . . ?
C3 C4 C6 C7 -0.6(4) . . . . ?
C5 C4 C6 C7 176.9(2) . . . . ?
C4 C6 C7 C8 0.4(4) . . . . ?
C4 C6 C7 N1 -176.1(2) . . . . ?
Co1 N1 C7 C6 101.6(3) 1_455 . . . ?
Co1 N1 C7 C8 -74.9(3) 1_455 . . . ?
C3 C2 C8 C7 -1.4(4) . . . . ?
C1 C2 C8 C7 179.4(2) . . . . ?
C6 C7 C8 C2 0.6(4) . . . . ?
N1 C7 C8 C2 177.1(2) . . . . ?
C11 N2 C9 C10 -1.2(4) . . . . ?
Co1 N2 C9 C10 179.7(2) . . . . ?
N2 C9 C10 N3 0.7(4) . . . . ?
C11 N3 C10 C9 0.0(4) . . . . ?
C9 N2 C11 N3 1.2(3) . . . . ?
Co1 N2 C11 N3 -179.46(18) . . . . ?
C9 N2 C11 C12 -177.5(3) . . . . ?
Co1 N2 C11 C12 1.8(3) . . . . ?
C10 N3 C11 N2 -0.8(3) . . . . ?
C10 N3 C11 C12 177.7(3) . . . . ?
C14 N5 C12 N4 1.4(3) . . . . ?
Co1 N5 C12 N4 -174.21(19) . . . . ?
C14 N5 C12 C11 -179.9(2) . . . . ?
Co1 N5 C12 C11 4.5(3) . . . . ?
C13 N4 C12 N5 -1.0(3) . . . . ?
C13 N4 C12 C11 -179.5(3) . . . . ?
N2 C11 C12 N5 -4.5(4) . . . . ?
N3 C11 C12 N5 177.1(3) . . . . ?
N2 C11 C12 N4 174.0(3) . . . . ?
N3 C11 C12 N4 -4.5(5) . . . . ?
C12 N4 C13 C14 0.2(3) . . . . ?
N4 C13 C14 N5 0.7(4) . . . . ?
C12 N5 C14 C13 -1.3(3) . . . . ?
Co1 N5 C14 C13 171.9(2) . . . . ?
